data_7109439
loop_
_publ_author_name
'Di Sun'
'Shuai Yuan'
'Hua Wang'
'Hai-Feng Lu'
'Sheng-Yu Feng'
'Dao-Feng Sun'

_publ_section_title
;
 Luminescence thermochromism of two entangled copper-iodide networks with
 a large temperature-dependent emission shift
;
_journal_name_full Chem.Commun.
_journal_page_first 6152
_journal_paper_doi 10.1039/c3cc42741b
_journal_volume 49
_journal_year 2013
_chemical_formula_sum 'C15 H21 Cu3 I3 N6'
_chemical_formula_weight 856.70
_space_group_IT_number 15
_symmetry_cell_setting monoclinic
_symmetry_space_group_name_Hall '-C 2yc'
_symmetry_space_group_name_H-M 'C 1 2/c 1'
_atom_sites_solution_hydrogens geom
_atom_sites_solution_primary direct
_atom_sites_solution_secondary difmap
_audit_creation_method SHELXL-97
_cell_angle_alpha 90.00
_cell_angle_beta 100.920(7)
_cell_angle_gamma 90.00
_cell_formula_units_Z 8
_cell_length_a 25.367(11)
_cell_length_b 11.290(5)
_cell_length_c 16.143(7)
_cell_measurement_reflns_used 1401
_cell_measurement_temperature 220(2)
_cell_measurement_theta_max 23.11
_cell_measurement_theta_min 2.28
_cell_volume 4540(3)
_computing_structure_refinement 'SHELXL-97 (Sheldrick, 1997)'
_computing_structure_solution 'SHELXS-97 (Sheldrick, 1990)'
_diffrn_ambient_temperature 220(2)
_diffrn_measured_fraction_theta_full 0.988
_diffrn_measured_fraction_theta_max 0.988
_diffrn_radiation_monochromator graphite
_diffrn_radiation_source 'fine-focus sealed tube'
_diffrn_radiation_type MoK\a
_diffrn_radiation_wavelength 0.71073
_diffrn_reflns_av_R_equivalents 0.0516
_diffrn_reflns_av_sigmaI/netI 0.0796
_diffrn_reflns_limit_h_max 30
_diffrn_reflns_limit_h_min -27
_diffrn_reflns_limit_k_max 13
_diffrn_reflns_limit_k_min -8
_diffrn_reflns_limit_l_max 18
_diffrn_reflns_limit_l_min -19
_diffrn_reflns_number 8835
_diffrn_reflns_theta_full 25.00
_diffrn_reflns_theta_max 25.00
_diffrn_reflns_theta_min 1.64
_exptl_absorpt_coefficient_mu 6.879
_exptl_absorpt_correction_T_max 0.6091
_exptl_absorpt_correction_T_min 0.5462
_exptl_absorpt_correction_type multi-scan
_exptl_absorpt_process_details sadabs
_exptl_crystal_density_diffrn 2.507
_exptl_crystal_density_method 'not measured'
_exptl_crystal_F_000 3192
_exptl_crystal_size_max 0.10
_exptl_crystal_size_mid 0.10
_exptl_crystal_size_min 0.08
_refine_diff_density_max 1.103
_refine_diff_density_min -1.220
_refine_diff_density_rms 0.304
_refine_ls_extinction_method none
_refine_ls_goodness_of_fit_ref 1.067
_refine_ls_hydrogen_treatment constr
_refine_ls_matrix_type full
_refine_ls_number_parameters 280
_refine_ls_number_reflns 3951
_refine_ls_number_restraints 90
_refine_ls_restrained_S_all 1.055
_refine_ls_R_factor_all 0.0911
_refine_ls_R_factor_gt 0.0504
_refine_ls_shift/su_max 0.000
_refine_ls_shift/su_mean 0.000
_refine_ls_structure_factor_coef Fsqd
_refine_ls_weighting_details 'calc w=1/[\s^2^(Fo^2^)+(0.0824P)^2^+0.0000P] where P=(Fo^2^+2Fc^2^)/3'
_refine_ls_weighting_scheme calc
_refine_ls_wR_factor_gt 0.1249
_refine_ls_wR_factor_ref 0.1681
_reflns_number_gt 2579
_reflns_number_total 3951
_reflns_threshold_expression >2sigma(I)
_cod_data_source_file c3cc42741b.txt
_cod_data_source_block 2-220K
_cod_original_cell_volume 4539(3)
_cod_original_sg_symbol_H-M 'C2/c '
_cod_database_code 7109439

loop_
_symmetry_equiv_pos_as_xyz
'x, y, z'
'-x, y, -z+1/2'
'x+1/2, y+1/2, z'
'-x+1/2, y+1/2, -z+1/2'
'-x, -y, -z'
'x, -y, z-1/2'
'-x+1/2, -y+1/2, -z'
'x+1/2, -y+1/2, z-1/2'

loop_
_atom_site_label
_atom_site_type_symbol
_atom_site_fract_x
_atom_site_fract_y
_atom_site_fract_z
_atom_site_U_iso_or_equiv
_atom_site_adp_type
_atom_site_occupancy
_atom_site_symmetry_multiplicity
_atom_site_calc_flag
_atom_site_refinement_flags
Cu1 Cu 0.02099(8) 0.72530(15) -0.16080(11) 0.0448(5) Uani 1 1 d .
Cu2 Cu -0.05091(6) 0.56430(15) -0.23462(10) 0.0382(4) Uani 1 1 d .
Cu3 Cu -0.25443(7) 0.29340(15) 0.42912(10) 0.0414(5) Uani 1 1 d .
I1 I -0.08345(3) 0.79238(7) -0.23335(6) 0.0390(3) Uani 1 1 d .
I2 I 0.03730(4) 0.49399(7) -0.11669(5) 0.0364(3) Uani 1 1 d .
I3 I -0.16314(4) 0.20702(9) 0.50008(6) 0.0457(3) Uani 1 1 d .
C1 C -0.1153(6) 0.4686(13) -0.1168(9) 0.046(4) Uani 1 1 d .
H1 H -0.1014 0.5286 -0.0784 0.056 Uiso 1 1 calc R
C2 C -0.1333(5) 0.3662(11) -0.2261(8) 0.038(3) Uani 1 1 d .
H2 H -0.1343 0.3380 -0.2812 0.046 Uiso 1 1 calc R
C3 C -0.1585(6) 0.3159(13) -0.1702(9) 0.047(4) Uani 1 1 d .
H3 H -0.1806 0.2484 -0.1788 0.057 Uiso 1 1 calc R
C4 C -0.1650(6) 0.3570(15) -0.0168(9) 0.055(4) Uani 1 1 d .
H4A H -0.1703 0.2719 -0.0097 0.066 Uiso 1 1 calc R
H4B H -0.1382 0.3852 0.0310 0.066 Uiso 1 1 calc R
C5 C -0.2167(7) 0.4216(14) -0.0204(10) 0.066(5) Uani 1 1 d .
H5A H -0.2421 0.3970 -0.0710 0.079 Uiso 1 1 calc R
H5B H -0.2104 0.5068 -0.0249 0.079 Uiso 1 1 calc R
C6 C -0.2413(7) 0.3976(15) 0.0582(9) 0.064(5) Uani 1 1 d .
H6A H -0.2791 0.4217 0.0467 0.077 Uiso 1 1 calc R
H6B H -0.2399 0.3124 0.0701 0.077 Uiso 1 1 calc R
C7 C -0.2120(7) 0.4637(14) 0.1348(9) 0.056(4) Uani 1 1 d .
H7A H -0.1752 0.4341 0.1505 0.067 Uiso 1 1 calc R
H7B H -0.2105 0.5483 0.1219 0.067 Uiso 1 1 calc R
C8 C -0.2869(7) 0.4996(13) 0.2142(9) 0.051(4) Uani 1 1 d .
H8 H -0.3063 0.5563 0.1781 0.061 Uiso 1 1 calc R
C9 C -0.2997(6) 0.4540(12) 0.2867(9) 0.045(4) Uani 1 1 d .
H9 H -0.3302 0.4737 0.3090 0.054 Uiso 1 1 calc R
C10 C -0.2250(6) 0.3736(12) 0.2697(8) 0.039(3) Uani 1 1 d .
H10 H -0.1934 0.3279 0.2779 0.046 Uiso 1 1 calc R
C11 C 0.0728(6) 0.9011(13) -0.0220(9) 0.050(4) Uani 1 1 d .
H11 H 0.0967 0.9346 -0.0534 0.060 Uiso 1 1 calc R
C12 C 0.0684(7) 0.9328(13) 0.0567(10) 0.056(4) Uani 1 1 d .
H12A H 0.0822 1.0042 0.0859 0.067 Uiso 1 1 d R
C13 C 0.0198(16) 0.774(4) 0.022(3) 0.048(4) Uani 0.50 1 d PU
H13A H -0.0021 0.7048 0.0241 0.058 Uiso 0.50 1 d PR
C13A C 0.0038(16) 0.802(3) 0.006(3) 0.048(4) Uani 0.50 1 d PU
H13B H -0.0274 0.7515 0.0021 0.057 Uiso 0.50 1 d PR
C14 C 0.0286(14) 0.828(3) 0.1804(19) 0.049(3) Uani 0.50 1 d PU
H14A H 0.0290 0.7456 0.1947 0.059 Uiso 0.50 1 d PR
H14B H 0.0643 0.8709 0.2259 0.059 Uiso 0.50 1 d PR
C14A C -0.0057(13) 0.891(3) 0.1450(18) 0.048(3) Uani 0.50 1 d PU
H14C H -0.0124 0.9740 0.1527 0.058 Uiso 0.50 1 d PR
H14D H -0.0464 0.8513 0.1368 0.058 Uiso 0.50 1 d PR
C15 C -0.0187(13) 0.881(3) 0.1928(19) 0.050(4) Uani 0.50 1 d PU
H15A H -0.0464 0.8551 0.1467 0.060 Uiso 0.50 1 d PR
H15B H -0.0162 0.9664 0.1905 0.060 Uiso 0.50 1 d PR
C15A C 0.0330(13) 0.847(3) 0.2308(17) 0.048(4) Uani 0.50 1 d PU
H15C H 0.0684 0.8783 0.2299 0.058 Uiso 0.50 1 d PR
H15D H 0.0342 0.7620 0.2275 0.058 Uiso 0.50 1 d PR
N1 N -0.1064(4) 0.4628(9) -0.1932(7) 0.034(3) Uani 1 1 d .
N2 N -0.1463(5) 0.3801(10) -0.0984(7) 0.045(3) Uani 1 1 d .
N3 N -0.2406(5) 0.4463(10) 0.2055(7) 0.042(3) Uani 1 1 d .
N4 N -0.2604(4) 0.3745(9) 0.3215(6) 0.035(3) Uani 1 1 d .
N5 N 0.0359(5) 0.8095(10) -0.0498(7) 0.043(3) Uani 1 1 d .
N6 N 0.0363(12) 0.846(3) 0.084(2) 0.048(3) Uani 0.50 1 d PU
N6A N 0.0167(12) 0.877(3) 0.071(2) 0.048(3) Uani 0.50 1 d PU

loop_
_atom_site_aniso_label
_atom_site_aniso_U_11
_atom_site_aniso_U_22
_atom_site_aniso_U_33
_atom_site_aniso_U_23
_atom_site_aniso_U_13
_atom_site_aniso_U_12
Cu1 0.0556(11) 0.0417(10) 0.0393(10) -0.0111(8) 0.0149(9) -0.0110(9)
Cu2 0.0375(9) 0.0427(10) 0.0365(10) 0.0001(7) 0.0121(8) -0.0096(8)
Cu3 0.0528(11) 0.0438(10) 0.0274(9) 0.0049(7) 0.0073(8) 0.0000(9)
I1 0.0374(5) 0.0345(5) 0.0488(6) -0.0031(4) 0.0178(4) 0.0049(4)
I2 0.0399(5) 0.0403(5) 0.0274(5) 0.0081(4) 0.0022(4) -0.0012(4)
I3 0.0391(5) 0.0540(6) 0.0452(6) 0.0035(4) 0.0111(5) 0.0072(5)
C1 0.046(9) 0.058(10) 0.038(9) -0.008(7) 0.015(8) -0.031(7)
C2 0.045(8) 0.037(8) 0.034(8) -0.006(6) 0.011(7) -0.003(7)
C3 0.060(10) 0.044(9) 0.039(8) -0.006(7) 0.013(8) -0.020(8)
C4 0.033(8) 0.077(11) 0.051(10) -0.001(8) 0.002(8) -0.014(8)
C5 0.101(15) 0.037(9) 0.060(11) 0.005(8) 0.019(11) -0.003(9)
C6 0.079(12) 0.062(11) 0.056(10) -0.003(8) 0.023(10) -0.025(9)
C7 0.073(11) 0.060(10) 0.044(9) -0.003(8) 0.032(9) -0.028(9)
C8 0.064(11) 0.045(9) 0.038(9) 0.006(7) -0.002(8) 0.011(8)
C9 0.045(9) 0.045(9) 0.043(9) 0.000(7) 0.003(7) 0.006(7)
C10 0.039(8) 0.042(8) 0.037(8) -0.003(7) 0.014(7) -0.012(6)
C11 0.054(9) 0.059(10) 0.043(9) -0.007(7) 0.021(8) -0.013(8)
C12 0.077(11) 0.039(9) 0.053(10) -0.016(8) 0.017(9) -0.014(8)
C13 0.066(10) 0.047(9) 0.037(9) -0.002(7) 0.024(9) -0.008(7)
C13A 0.066(10) 0.046(9) 0.036(9) -0.001(7) 0.024(9) -0.008(7)
C14 0.067(9) 0.047(8) 0.038(9) -0.002(7) 0.024(8) -0.007(6)
C14A 0.066(9) 0.047(8) 0.037(9) -0.001(7) 0.024(8) -0.007(6)
C15 0.067(9) 0.048(8) 0.039(9) -0.003(7) 0.023(9) -0.007(6)
C15A 0.067(9) 0.047(8) 0.037(9) -0.002(7) 0.024(9) -0.007(6)
N1 0.039(6) 0.034(6) 0.033(7) -0.001(5) 0.016(5) -0.009(5)
N2 0.044(7) 0.052(8) 0.045(7) -0.004(6) 0.025(6) -0.018(6)
N3 0.056(8) 0.043(7) 0.027(6) 0.003(5) 0.011(6) -0.004(6)
N4 0.034(6) 0.041(6) 0.033(6) 0.004(5) 0.009(5) 0.005(5)
N5 0.053(7) 0.038(7) 0.042(7) -0.004(5) 0.014(6) -0.006(6)
N6 0.066(9) 0.047(8) 0.037(8) -0.002(7) 0.025(8) -0.008(6)
N6A 0.066(9) 0.046(8) 0.036(9) -0.001(7) 0.024(8) -0.007(6)

loop_
_atom_type_symbol
_atom_type_description
_atom_type_scat_dispersion_real
_atom_type_scat_dispersion_imag
_atom_type_scat_source
C C 0.0033 0.0016 'International Tables Vol C Tables 4.2.6.8 and 6.1.1.4'
H H 0.0000 0.0000 'International Tables Vol C Tables 4.2.6.8 and 6.1.1.4'
Cu Cu 0.3201 1.2651 'International Tables Vol C Tables 4.2.6.8 and 6.1.1.4'
I I -0.4742 1.8119 'International Tables Vol C Tables 4.2.6.8 and 6.1.1.4'
N N 0.0061 0.0033 'International Tables Vol C Tables 4.2.6.8 and 6.1.1.4'

loop_
_geom_angle_atom_site_label_1
_geom_angle_atom_site_label_2
_geom_angle_atom_site_label_3
_geom_angle
_geom_angle_site_symmetry_1
_geom_angle_site_symmetry_3
N5 Cu1 I1 114.0(3) . 2_554
N5 Cu1 Cu2 148.9(4) . 2_554
I1 Cu1 Cu2 60.90(6) 2_554 2_554
N5 Cu1 Cu2 135.7(3) . .
I1 Cu1 Cu2 110.21(7) 2_554 .
Cu2 Cu1 Cu2 60.83(8) 2_554 .
N5 Cu1 I2 103.2(3) . .
I1 Cu1 I2 111.31(7) 2_554 .
Cu2 Cu1 I2 57.82(6) 2_554 .
Cu2 Cu1 I2 61.53(6) . .
N5 Cu1 I1 104.5(3) . .
I1 Cu1 I1 106.72(7) 2_554 .
Cu2 Cu1 I1 106.18(7) 2_554 .
Cu2 Cu1 I1 59.14(6) . .
I2 Cu1 I1 117.14(7) . .
N5 Cu1 Cu1 150.3(3) . 2_554
I1 Cu1 Cu1 60.50(7) 2_554 2_554
Cu2 Cu1 Cu1 57.69(6) 2_554 2_554
Cu2 Cu1 Cu1 57.63(6) . 2_554
I2 Cu1 Cu1 105.76(4) . 2_554
I1 Cu1 Cu1 55.78(6) . 2_554
N1 Cu2 I2 110.6(3) . 2_554
N1 Cu2 Cu1 152.6(3) . 2_554
I2 Cu2 Cu1 61.70(6) 2_554 2_554
N1 Cu2 Cu1 133.8(3) . .
I2 Cu2 Cu1 114.59(7) 2_554 .
Cu1 Cu2 Cu1 64.68(8) 2_554 .
N1 Cu2 I1 107.7(3) . .
I2 Cu2 I1 112.94(6) 2_554 .
Cu1 Cu2 I1 58.91(6) 2_554 .
Cu1 Cu2 I1 62.32(6) . .
N1 Cu2 Cu2 143.5(3) . 2_554
I2 Cu2 Cu2 62.43(6) 2_554 2_554
Cu1 Cu2 Cu2 59.62(6) 2_554 2_554
Cu1 Cu2 Cu2 59.55(6) . 2_554
I1 Cu2 Cu2 107.63(4) . 2_554
N1 Cu2 I2 97.6(3) . .
I2 Cu2 I2 108.35(7) 2_554 .
Cu1 Cu2 I2 109.80(7) 2_554 .
Cu1 Cu2 I2 59.76(6) . .
I1 Cu2 I2 118.44(6) . .
N4 Cu3 Cu3 175.4(3) . 7_456
N4 Cu3 I3 117.8(3) . 7_456
Cu3 Cu3 I3 61.54(8) 7_456 7_456
N4 Cu3 I3 119.2(3) . .
Cu3 Cu3 I3 61.25(7) 7_456 .
I3 Cu3 I3 122.79(7) 7_456 .
Cu1 I1 Cu2 60.18(5) 2_554 .
Cu1 I1 Cu1 63.72(7) 2_554 .
Cu2 I1 Cu1 58.54(5) . .
Cu2 I2 Cu1 60.49(5) 2_554 .
Cu2 I2 Cu2 60.71(6) 2_554 .
Cu1 I2 Cu2 58.71(5) . .
Cu3 I3 Cu3 57.21(7) 7_456 .
N1 C1 N2 112.9(12) . .
N1 C1 H1 123.6 . .
N2 C1 H1 123.6 . .
C3 C2 N1 110.6(12) . .
C3 C2 H2 124.7 . .
N1 C2 H2 124.7 . .
C2 C3 N2 107.0(12) . .
C2 C3 H3 126.5 . .
N2 C3 H3 126.5 . .
C5 C4 N2 107.5(12) . .
H4A C4 H4B 108.5 . .
C4 C5 C6 111.8(14) . .
H5A C5 H5B 107.9 . .
C7 C6 C5 111.9(13) . .
H6A C6 H6B 107.9 . .
N3 C7 C6 109.2(12) . .
H7A C7 H7B 108.3 . .
N3 C8 C9 105.8(12) . .
N3 C8 H8 127.1 . .
C9 C8 H8 127.1 . .
C8 C9 N4 108.8(13) . .
C8 C9 H9 125.6 . .
N4 C9 H9 125.6 . .
N3 C10 N4 110.3(13) . .
N3 C10 H10 124.8 . .
N4 C10 H10 124.8 . .
C12 C11 N5 109.0(13) . .
C12 C11 H11 125.5 . .
N5 C11 H11 125.5 . .
N6 C12 C11 105.7(18) . .
N6 C12 N6A 24.0(14) . .
C11 C12 N6A 105.1(18) . .
N6 C12 H12A 127.6 . .
C11 C12 H12A 126.5 . .
N6A C12 H12A 121.4 . .
N6A C13 N6 25.6(19) . .
N6A C13 N5 107(3) . .
N6 C13 N5 112(3) . .
N5 C13A N6A 114(3) . .
N5 C13A N6 104(3) . .
C15A C14 C14A 106(5) . .
C15A C14 C15 73(4) . .
C14A C14 C15 40.0(19) . .
C15A C14 N6 154(4) . .
C14A C14 N6 71(2) . .
C15 C14 N6 111(3) . .
C15A C14 N6A 148(4) . .
C14A C14 N6A 52(2) . .
C15 C14 N6A 91(3) . .
N6 C14 N6A 19.3(14) . .
C15 C14A C14 82(3) . .
C15 C14A N6A 167(4) . .
C14 C14A N6A 88(3) . .
C15 C14A C15A 59(3) . .
N6A C14A C15A 114(3) . .
C15 C14A N6 148(4) . .
C14 C14A N6 67(2) . .
C15A C14A N6 93(2) . .
C14A C15 C15A 87(3) . .
C14A C15 C14 58(3) . .
C14A C15 C15A 169(4) . 2
C15A C15 C15A 85(3) . 2
C14 C15 C15A 112(3) . 2
C14A C15 C15 129(4) . 2
C14 C15 C15 82(3) . 2
C14 C15A C15 72(4) . .
C14 C15A C15 158(5) . 2
C15 C15A C15 86(3) . 2
C14A C15A C15A 81(2) . 2
C1 N1 C2 104.5(11) . .
C1 N1 Cu2 122.9(9) . .
C2 N1 Cu2 131.5(9) . .
C1 N2 C3 105.0(11) . .
C1 N2 C4 128.3(12) . .
C3 N2 C4 126.7(12) . .
C10 N3 C8 109.4(12) . .
C10 N3 C7 124.8(13) . .
C8 N3 C7 125.8(13) . .
C10 N4 C9 105.7(11) . .
C10 N4 Cu3 127.4(9) . .
C9 N4 Cu3 126.7(9) . .
C13A N5 C11 107(2) . .
C11 N5 C13 104(2) . .
C13A N5 Cu1 123(2) . .
C11 N5 Cu1 129.4(9) . .
C13 N5 Cu1 126(2) . .
N6A N6 C13 88(6) . .
N6A N6 C12 88(6) . .
C13 N6 C12 108(3) . .
N6A N6 C13A 67(5) . .
C12 N6 C13A 104(3) . .
N6A N6 C14 100(6) . .
C13 N6 C14 126(3) . .
C12 N6 C14 125(3) . .
C13A N6 C14 130(3) . .
N6A N6 C14A 58(5) . .
C13 N6 C14A 120(3) . .
C12 N6 C14A 117(2) . .
C13A N6 C14A 107(3) . .
C14 N6 C14A 42.2(16) . .
N6 N6A C13 67(5) . .
N6 N6A C13A 89(6) . .
N6 N6A C14A 101(6) . .
C13 N6A C14A 129(3) . .
C13A N6A C14A 130(3) . .
N6 N6A C12 68(5) . .
C13 N6A C12 97(3) . .
C13A N6A C12 104(3) . .
C14A N6A C12 125(3) . .
N6 N6A C14 61(5) . .
C13 N6A C14 106(2) . .
C13A N6A C14 122(2) . .
C14A N6A C14 40.3(17) . .
C12 N6A C14 106(2) . .

loop_
_geom_bond_atom_site_label_1
_geom_bond_atom_site_label_2
_geom_bond_distance
_geom_bond_site_symmetry_2
Cu1 N5 2.000(11) .
Cu1 I1 2.651(2) 2_554
Cu1 Cu2 2.686(2) 2_554
Cu1 Cu2 2.688(2) .
Cu1 I2 2.718(2) .
Cu1 I1 2.791(2) .
Cu1 Cu1 2.875(4) 2_554
Cu2 N1 2.024(10) .
Cu2 I2 2.612(2) 2_554
Cu2 Cu1 2.686(2) 2_554
Cu2 I1 2.705(2) .
Cu2 Cu2 2.721(3) 2_554
Cu2 I2 2.765(2) .
Cu3 N4 1.945(10) .
Cu3 Cu3 2.460(3) 7_456
Cu3 I3 2.566(2) 7_456
Cu3 I3 2.573(2) .
I1 Cu1 2.651(2) 2_554
I2 Cu2 2.612(2) 2_554
I3 Cu3 2.566(2) 7_456
C1 N1 1.297(16) .
C1 N2 1.339(16) .
C1 H1 0.9400 .
C2 C3 1.328(18) .
C2 N1 1.342(15) .
C2 H2 0.9400 .
C3 N2 1.352(17) .
C3 H3 0.9400 .
C4 C5 1.49(2) .
C4 N2 1.506(17) .
C4 H4A 0.9800 .
C4 H4B 0.9800 .
C5 C6 1.54(2) .
C5 H5A 0.9800 .
C5 H5B 0.9800 .
C6 C7 1.51(2) .
C6 H6A 0.9800 .
C6 H6B 0.9800 .
C7 N3 1.477(17) .
C7 H7A 0.9800 .
C7 H7B 0.9800 .
C8 N3 1.350(18) .
C8 C9 1.37(2) .
C8 H8 0.9400 .
C9 N4 1.379(16) .
C9 H9 0.9400 .
C10 N3 1.322(16) .
C10 N4 1.337(16) .
C10 H10 0.9400 .
C11 C12 1.346(19) .
C11 N5 1.411(17) .
C11 H11 0.9400 .
C12 N6 1.39(3) .
C12 N6A 1.51(4) .
C12 H12A 0.9650 .
C13 N6A 1.42(6) .
C13 N6 1.30(4) .
C13 N5 1.35(4) .
C13 H13A 0.9651 .
C13 H13B 1.2050 .
C13A N5 1.33(4) .
C13A N6A 1.34(4) .
C13A N6 1.46(6) .
C13A H13A 1.1519 .
C13A H13B 0.9670 .
C14 C15A 0.83(3) .
C14 C14A 1.18(4) .
C14 C15 1.39(4) .
C14 N6 1.62(4) .
C14 N6A 1.82(4) .
C14 H14A 0.9637 .
C14 H14B 1.1556 .
C14 H15C 1.2911 .
C14 H15D 1.0589 .
C14A C15 0.90(3) .
C14A N6A 1.43(4) .
C14A C15A 1.62(4) .
C14A N6 1.66(4) .
C14A H14C 0.9637 .
C14A H14D 1.1104 .
C14A H15A 1.1138 .
C14A H15B 1.1872 .
C15 C15A 1.39(4) .
C15 C15A 1.40(4) 2
C15 C15 1.91(6) 2
C15 H14C 1.2554 .
C15 H14D 1.0895 .
C15 H15A 0.9684 .
C15 H15B 0.9636 .
C15A C15 1.40(4) 2
C15A C15A 1.89(6) 2
C15A H14A 1.2817 .
C15A H14B 0.8561 .
C15A H15C 0.9678 .
C15A H15D 0.9637 .
N6 N6A 0.61(4) .
